data_7006715
loop_
_publ_author_name
'Brewer, Cynthia'
'Brewer, Greg'
'Butcher, Ray J.'
'Carpenter, Everett E.'
'Cuenca, Luciann'
'Noll, Bruce C.'
'Scheidt, W. Robert'
'Viragh, Carol'
'Zavalij, Peter Y.'
'Zielaski, Daniel'

_publ_section_title
;
 Synthesis and characterization of manganese(II) and iron(III) d5
 tripodal imidazole complexes. Effect of oxidation state, protonation
 state and ligand conformation on coordination number and spin state.
;
_journal_issue 8
_journal_name_full 'Dalton transactions (Cambridge, England : 2003)'
_journal_page_first 1009
_journal_page_last 1019
_journal_paper_doi 10.1039/b513282g
_journal_year 2006
_chemical_formula_moiety 'C24 H36 Mn N10, 2(Cl O4)'
_chemical_formula_sum 'C24 H36 Cl2 Mn N10 O8'
_chemical_formula_weight 718.47
_chemical_name_common 'Mn-complex perchlorate'
_chemical_name_systematic
;
Mn-complex perchlorate
;
_space_group_IT_number 2
_symmetry_cell_setting triclinic
_symmetry_space_group_name_Hall '-P 1'
_symmetry_space_group_name_H-M 'P -1'
_atom_sites_solution_hydrogens geom
_atom_sites_solution_primary direct
_atom_sites_solution_secondary difmap
_audit_creation_method 'SHELXL-97 & ZCIF'
_cell_angle_alpha 78.863(1)
_cell_angle_beta 70.789(1)
_cell_angle_gamma 67.400(1)
_cell_formula_units_Z 2
_cell_length_a 11.8154(5)
_cell_length_b 12.2056(6)
_cell_length_c 12.3982(6)
_cell_measurement_reflns_used 4886
_cell_measurement_temperature 233(2)
_cell_measurement_theta_max 29.1
_cell_measurement_theta_min 2.2
_cell_volume 1554.20(13)
_computing_cell_refinement 'SAINT (Bruker, 1999)'
_computing_data_collection 'SMART (Bruker, 1999)'
_computing_data_reduction SAINT
_computing_molecular_graphics 'Platon (Spek, 1990)'
_computing_publication_material SHELXL-97
_computing_structure_refinement 'SHELXL-97 (Sheldrick, 1997)'
_computing_structure_solution 'SHELXS-97 (Sheldrick, 1990)'
_diffrn_ambient_temperature 233(2)
_diffrn_detector 'CCD area detector'
_diffrn_detector_area_resol_mean 8.33
_diffrn_detector_type 'Bruker Smart1000'
_diffrn_measured_fraction_theta_full 0.986
_diffrn_measured_fraction_theta_max 0.986
_diffrn_measurement_details NFRAMES=645,606,606,50
_diffrn_measurement_device_type 'three-circle diffractometer'
_diffrn_measurement_method '/w scans'
_diffrn_measurement_specimen_support 'glass capillary'
_diffrn_orient_matrix_type standard
_diffrn_orient_matrix_UB_11 -0.0353365
_diffrn_orient_matrix_UB_12 -0.0329681
_diffrn_orient_matrix_UB_13 0.0788239
_diffrn_orient_matrix_UB_21 -0.0166345
_diffrn_orient_matrix_UB_22 0.0759628
_diffrn_orient_matrix_UB_23 0.0314922
_diffrn_orient_matrix_UB_31 -0.0871852
_diffrn_orient_matrix_UB_32 0.0326304
_diffrn_orient_matrix_UB_33 -0.0115499
_diffrn_radiation_monochromator graphite
_diffrn_radiation_source 'fine-focus sealed tube'
_diffrn_radiation_type MoK\a
_diffrn_radiation_wavelength 0.71073
_diffrn_reflns_av_R_equivalents 0.0206
_diffrn_reflns_av_sigmaI/netI 0.0249
_diffrn_reflns_limit_h_max 15
_diffrn_reflns_limit_h_min -15
_diffrn_reflns_limit_k_max 15
_diffrn_reflns_limit_k_min -15
_diffrn_reflns_limit_l_max 16
_diffrn_reflns_limit_l_min -15
_diffrn_reflns_number 14610
_diffrn_reflns_theta_full 27.50
_diffrn_reflns_theta_max 27.50
_diffrn_reflns_theta_min 2.61
_diffrn_source_current 35
_diffrn_source_voltage 50
_diffrn_standards_decay_% -0.05
_exptl_absorpt_coefficient_mu 0.660
_exptl_absorpt_correction_T_max 0.848
_exptl_absorpt_correction_T_min 0.773
_exptl_absorpt_correction_type multi-scan
_exptl_absorpt_process_details 'SADABS (Sheldrick, 1996)'
_exptl_crystal_colour colorless
_exptl_crystal_density_diffrn 1.535
_exptl_crystal_density_method not_measured
_exptl_crystal_description prism
_exptl_crystal_F_000 746
_exptl_crystal_id 'Brewer LLC21'
_exptl_crystal_size_max 0.35
_exptl_crystal_size_mid 0.28
_exptl_crystal_size_min 0.25
_refine_diff_density_max 0.555
_refine_diff_density_min -0.493
_refine_diff_density_rms 0.054
_refine_ls_extinction_method none
_refine_ls_goodness_of_fit_ref 1.000
_refine_ls_hydrogen_treatment constr
_refine_ls_matrix_type full
_refine_ls_number_parameters 482
_refine_ls_number_reflns 7042
_refine_ls_number_restraints 108
_refine_ls_restrained_S_all 1.020
_refine_ls_R_factor_all 0.0411
_refine_ls_R_factor_gt 0.0369
_refine_ls_shift/su_max 0.001
_refine_ls_shift/su_mean 0.000
_refine_ls_structure_factor_coef Fsqd
_refine_ls_weighting_details 'w=1/[\s^2^(Fo^2^)+(0.015P)^2^+1.615P], P=(max(Fo^2^,0)+2Fc^2^)/3'
_refine_ls_weighting_scheme calc
_refine_ls_wR_factor_gt 0.0809
_refine_ls_wR_factor_ref 0.0836
_reflns_number_gt 6321
_reflns_number_total 7042
_reflns_threshold_expression >2sigma(I)
_cod_data_source_file b513282g.txt
_cod_data_source_block 1232
_cod_depositor_comments
;
The following automatic conversions were performed:
'_symmetry_cell_setting' value 'Triclinic' changed to 'triclinic'
according to '/home/saulius/struct/CIF-dictionaries/cif_core.dic'
dictionary named 'cif_core.dic' version 2.4.1 from 2010-06-29.

Automatic conversion script
Id: cif_fix_enum 1527 2010-12-29 10:47:43Z saulius 
;
_cod_original_sg_symbol_H-M P-1
_cod_database_code 7006715
_diffrn_measurement_total_frames-ccd 1907
_diffrn_measurement_frame_width-ccd 0.30
_diffrn_detector_distance-ccd 4.99
_diffrn_measurement_frame_time-ccd 15
_diffrn_measurement_total_time-ccd 11.7
_diffrn_measurement_frame_size-ccd 512

loop_
_symmetry_equiv_pos_as_xyz
'x, y, z'
'-x, -y, -z'

loop_
_atom_site_label
_atom_site_type_symbol
_atom_site_fract_x
_atom_site_fract_y
_atom_site_fract_z
_atom_site_U_iso_or_equiv
_atom_site_adp_type
_atom_site_occupancy
_atom_site_symmetry_multiplicity
_atom_site_calc_flag
_atom_site_refinement_flags
_atom_site_disorder_assembly
_atom_site_disorder_group
Mn1 Mn 0.16002(2) 0.29650(2) 0.29559(2) 0.02703(7) Uani 1 1 d . . .
N1 N 0.28043(15) 0.14393(13) 0.14962(13) 0.0310(3) Uani 1 1 d . . .
N11 N 0.01646(15) 0.32383(13) 0.19590(13) 0.0309(3) Uani 1 1 d . . .
N12 N -0.03953(15) 0.31380(14) 0.42829(14) 0.0339(3) Uani 1 1 d . . .
N13 N -0.21219(17) 0.30178(15) 0.56103(16) 0.0419(4) Uani 1 1 d . . .
H13 H -0.2639 0.2958 0.6288 0.059(8) Uiso 1 1 calc R . .
C11 C 0.27777(19) 0.20182(19) 0.03270(16) 0.0375(4) Uani 1 1 d . . .
H11A H 0.3405 0.1452 -0.0232 0.047(6) Uiso 1 1 calc R . .
H11B H 0.3058 0.2702 0.0213 0.033(5) Uiso 1 1 calc R . .
C12 C 0.1498(2) 0.24490(19) 0.00607(17) 0.0389(4) Uani 1 1 d . . .
H12A H 0.1638 0.2684 -0.0761 0.044(6) Uiso 1 1 calc R . .
H12B H 0.1187 0.1780 0.0224 0.048(7) Uiso 1 1 calc R . .
C13 C 0.0462(2) 0.34812(18) 0.07128(17) 0.0385(4) Uani 1 1 d . . .
H13A H 0.0733 0.4177 0.0499 0.044(6) Uiso 1 1 calc R . .
H13B H -0.0316 0.3680 0.0483 0.049(7) Uiso 1 1 calc R . .
C14 C -0.09704(18) 0.33069(17) 0.25295(17) 0.0346(4) Uani 1 1 d . . .
H14 H -0.1587 0.3432 0.2153 0.038(6) Uiso 1 1 calc R . .
C15 C -0.12963(17) 0.31891(16) 0.37679(17) 0.0324(4) Uani 1 1 d . . .
C16 C -0.0926(2) 0.30293(18) 0.53851(18) 0.0403(4) Uani 1 1 d . . .
H16 H -0.0528 0.2967 0.5949 0.056(7) Uiso 1 1 calc R . .
C17 C -0.23785(18) 0.31161(17) 0.45888(19) 0.0382(4) Uani 1 1 d . . .
C18 C -0.3611(2) 0.3109(2) 0.4524(3) 0.0565(6) Uani 1 1 d . . .
H18A H -0.3750 0.2386 0.4923 0.115(13) Uiso 1 1 calc R . .
H18B H -0.3584 0.3144 0.3728 0.077(10) Uiso 1 1 calc R . .
H18C H -0.4304 0.3794 0.4879 0.098(11) Uiso 1 1 calc R . .
N21 N 0.20076(15) 0.11623(13) 0.40431(13) 0.0311(3) Uani 1 1 d . . .
N22 N 0.23204(15) 0.31234(14) 0.44566(14) 0.0321(3) Uani 1 1 d . . .
N23 N 0.32637(16) 0.33026(16) 0.56417(15) 0.0387(4) Uani 1 1 d . . .
H23 H 0.3561 0.3631 0.5998 0.053(7) Uiso 1 1 calc R . .
C21 C 0.2238(2) 0.04880(17) 0.17161(18) 0.0372(4) Uani 1 1 d . . .
H21A H 0.2640 0.0009 0.1052 0.048(7) Uiso 1 1 calc R . .
H21B H 0.1329 0.0872 0.1763 0.032(5) Uiso 1 1 calc R . .
C22 C 0.2356(2) -0.03538(17) 0.27870(18) 0.0394(4) Uani 1 1 d . . .
H22A H 0.2071 -0.1002 0.2764 0.051(7) Uiso 1 1 calc R . .
H22B H 0.3260 -0.0706 0.2767 0.048(7) Uiso 1 1 calc R . .
C23 C 0.1606(2) 0.02109(17) 0.39119(18) 0.0384(4) Uani 1 1 d . . .
H23A H 0.0695 0.0538 0.3955 0.046(6) Uiso 1 1 calc R . .
H23B H 0.1719 -0.0402 0.4546 0.042(6) Uiso 1 1 calc R . .
C24 C 0.24750(18) 0.10478(16) 0.48640(16) 0.0327(4) Uani 1 1 d . . .
H24 H 0.2646 0.0332 0.5329 0.035(5) Uiso 1 1 calc R . .
C25 C 0.27392(17) 0.20409(16) 0.50683(16) 0.0307(4) Uani 1 1 d . . .
C26 C 0.26616(19) 0.38524(18) 0.48257(18) 0.0381(4) Uani 1 1 d . . .
H26 H 0.2507 0.4656 0.4556 0.045(6) Uiso 1 1 calc R . .
C27 C 0.33266(18) 0.21396(18) 0.58131(17) 0.0358(4) Uani 1 1 d . . .
C28 C 0.3976(3) 0.1258(2) 0.6632(2) 0.0551(6) Uani 1 1 d . . .
H28A H 0.3842 0.0512 0.6676 0.102(12) Uiso 1 1 calc R . .
H28B H 0.3623 0.1562 0.7384 0.119(14) Uiso 1 1 calc R . .
H28C H 0.4884 0.1125 0.6366 0.107(12) Uiso 1 1 calc R . .
N31 N 0.33940(14) 0.34430(14) 0.19759(14) 0.0318(3) Uani 1 1 d . . .
N32 N 0.09585(15) 0.50544(14) 0.24858(14) 0.0323(3) Uani 1 1 d . . .
N33 N 0.02632(17) 0.69614(14) 0.19264(15) 0.0384(4) Uani 1 1 d . . .
H33 H -0.0268 0.7680 0.1848 0.055(7) Uiso 1 1 calc R . .
C31 C 0.41647(18) 0.08619(17) 0.15127(18) 0.0374(4) Uani 1 1 d . . .
H31A H 0.4553 0.0173 0.1051 0.044(6) Uiso 1 1 calc R . .
H31B H 0.4173 0.0557 0.2303 0.038(6) Uiso 1 1 calc R . .
C32 C 0.50134(18) 0.16165(19) 0.10853(18) 0.0402(4) Uani 1 1 d . . .
H32A H 0.4949 0.1986 0.0322 0.044(6) Uiso 1 1 calc R . .
H32B H 0.5902 0.1093 0.1005 0.046(6) Uiso 1 1 calc R . .
C33 C 0.46964(18) 0.25901(19) 0.18520(19) 0.0398(4) Uani 1 1 d . . .
H33A H 0.4788 0.2227 0.2610 0.035(5) Uiso 1 1 calc R . .
H33B H 0.5305 0.3013 0.1526 0.045(6) Uiso 1 1 calc R . .
C34 C 0.32536(18) 0.45232(17) 0.16167(16) 0.0326(4) Uani 1 1 d . . .
H34 H 0.3969 0.4749 0.1224 0.040(6) Uiso 1 1 calc R . .
C35 C 0.19794(18) 0.53994(16) 0.18202(15) 0.0302(4) Uani 1 1 d . . .
C36 C -0.00516(19) 0.60180(17) 0.25237(18) 0.0376(4) Uani 1 1 d . . .
H36 H -0.0892 0.6050 0.2917 0.041(6) Uiso 1 1 calc R . .
C37 C 0.15612(19) 0.65889(17) 0.14675(17) 0.0348(4) Uani 1 1 d . . .
C38 C 0.2247(3) 0.7391(2) 0.0735(2) 0.0542(6) Uani 1 1 d . . .
H38A H 0.2165 0.7493 -0.0034 0.102(12) Uiso 1 1 calc R . .
H38B H 0.3144 0.7044 0.0710 0.098(12) Uiso 1 1 calc R . .
H38C H 0.1880 0.8160 0.1053 0.131(15) Uiso 1 1 calc R . .
Cl1 Cl 0.13036(5) 0.97173(5) 0.78871(5) 0.04491(13) Uani 1 1 d . . .
O11 O 0.0724(2) 0.8975(2) 0.87209(19) 0.0814(7) Uani 1 1 d . . .
O12 O 0.0515(2) 1.0343(2) 0.71334(18) 0.0778(6) Uani 1 1 d . . .
O13 O 0.1423(2) 1.05951(16) 0.84184(19) 0.0692(5) Uani 1 1 d . . .
O14 O 0.2547(2) 0.90376(18) 0.72314(19) 0.0764(6) Uani 1 1 d . . .
Cl2 Cl 0.54360(5) 0.59243(5) 0.21690(5) 0.04800(13) Uani 0.438(15) 1 d PDU A 1
O21 O 0.5759(12) 0.5644(9) 0.1037(5) 0.0626(18) Uani 0.438(15) 1 d PDU A 1
O22 O 0.6497(10) 0.5936(13) 0.2433(13) 0.106(3) Uani 0.438(15) 1 d PDU A 1
O23 O 0.4882(9) 0.5063(7) 0.2923(7) 0.087(2) Uani 0.438(15) 1 d PDU A 1
O24 O 0.4440(7) 0.7037(6) 0.2387(8) 0.086(2) Uani 0.438(15) 1 d PDU A 1
Cl3 Cl 0.54360(5) 0.59243(5) 0.21690(5) 0.04800(13) Uani 0.562(15) 1 d PDU A 2
O31 O 0.5956(10) 0.5373(10) 0.1133(6) 0.092(2) Uani 0.562(15) 1 d PDU A 2
O32 O 0.6456(6) 0.5647(7) 0.2641(9) 0.0682(16) Uani 0.562(15) 1 d PDU A 2
O33 O 0.4483(8) 0.5480(11) 0.2908(6) 0.109(2) Uani 0.562(15) 1 d PDU A 2
O34 O 0.4896(13) 0.7188(5) 0.1961(11) 0.135(3) Uani 0.562(15) 1 d PDU A 2

loop_
_atom_site_aniso_label
_atom_site_aniso_U_11
_atom_site_aniso_U_22
_atom_site_aniso_U_33
_atom_site_aniso_U_23
_atom_site_aniso_U_13
_atom_site_aniso_U_12
Mn1 0.02616(13) 0.02622(13) 0.02982(14) 0.00075(10) -0.01045(10) -0.00945(10)
N1 0.0309(8) 0.0287(7) 0.0326(8) -0.0032(6) -0.0115(6) -0.0067(6)
N11 0.0308(8) 0.0287(7) 0.0340(8) -0.0015(6) -0.0132(6) -0.0079(6)
N12 0.0303(8) 0.0333(8) 0.0380(9) -0.0025(7) -0.0106(7) -0.0103(6)
N13 0.0395(9) 0.0352(9) 0.0415(10) -0.0015(7) -0.0006(8) -0.0127(7)
C11 0.0375(10) 0.0412(11) 0.0302(9) -0.0044(8) -0.0098(8) -0.0089(8)
C12 0.0453(11) 0.0443(11) 0.0294(9) -0.0009(8) -0.0162(8) -0.0141(9)
C13 0.0393(10) 0.0396(10) 0.0358(10) 0.0033(8) -0.0187(8) -0.0090(8)
C14 0.0297(9) 0.0321(9) 0.0448(11) -0.0055(8) -0.0163(8) -0.0077(7)
C15 0.0275(9) 0.0266(8) 0.0432(10) -0.0042(7) -0.0106(8) -0.0083(7)
C16 0.0395(11) 0.0394(11) 0.0387(11) -0.0025(8) -0.0107(9) -0.0105(9)
C17 0.0300(9) 0.0291(9) 0.0526(12) -0.0070(8) -0.0059(8) -0.0100(7)
C18 0.0323(11) 0.0606(15) 0.0766(18) -0.0127(13) -0.0054(11) -0.0208(11)
N21 0.0354(8) 0.0276(7) 0.0320(8) -0.0007(6) -0.0118(6) -0.0114(6)
N22 0.0318(8) 0.0306(8) 0.0355(8) -0.0009(6) -0.0131(6) -0.0103(6)
N23 0.0340(8) 0.0463(10) 0.0439(9) -0.0087(8) -0.0132(7) -0.0180(7)
C21 0.0445(11) 0.0309(9) 0.0405(11) -0.0060(8) -0.0174(9) -0.0114(8)
C22 0.0493(12) 0.0260(9) 0.0478(12) -0.0025(8) -0.0206(10) -0.0127(8)
C23 0.0500(12) 0.0316(9) 0.0412(11) 0.0025(8) -0.0176(9) -0.0207(9)
C24 0.0347(9) 0.0285(9) 0.0334(9) 0.0016(7) -0.0131(8) -0.0083(7)
C25 0.0288(9) 0.0322(9) 0.0304(9) -0.0008(7) -0.0103(7) -0.0090(7)
C26 0.0362(10) 0.0349(10) 0.0458(11) -0.0048(8) -0.0123(9) -0.0137(8)
C27 0.0295(9) 0.0434(11) 0.0367(10) -0.0020(8) -0.0128(8) -0.0125(8)
C28 0.0566(15) 0.0650(16) 0.0574(15) 0.0115(12) -0.0377(12) -0.0249(12)
N31 0.0268(7) 0.0334(8) 0.0350(8) -0.0039(6) -0.0082(6) -0.0098(6)
N32 0.0300(8) 0.0299(8) 0.0369(8) -0.0017(6) -0.0079(6) -0.0119(6)
N33 0.0415(9) 0.0284(8) 0.0462(10) -0.0022(7) -0.0192(8) -0.0076(7)
C31 0.0311(9) 0.0329(9) 0.0413(11) -0.0078(8) -0.0110(8) -0.0007(8)
C32 0.0261(9) 0.0435(11) 0.0425(11) -0.0083(9) -0.0066(8) -0.0030(8)
C33 0.0268(9) 0.0423(11) 0.0482(12) -0.0057(9) -0.0110(8) -0.0082(8)
C34 0.0309(9) 0.0385(10) 0.0313(9) -0.0025(7) -0.0067(7) -0.0169(8)
C35 0.0338(9) 0.0301(9) 0.0300(9) -0.0009(7) -0.0096(7) -0.0148(7)
C36 0.0331(10) 0.0358(10) 0.0431(11) -0.0039(8) -0.0098(8) -0.0115(8)
C37 0.0432(10) 0.0324(9) 0.0343(10) 0.0009(7) -0.0156(8) -0.0167(8)
C38 0.0669(16) 0.0443(13) 0.0582(15) 0.0152(11) -0.0225(12) -0.0316(12)
Cl1 0.0512(3) 0.0394(3) 0.0496(3) -0.0022(2) -0.0189(2) -0.0181(2)
O11 0.1005(17) 0.0881(15) 0.0798(14) 0.0296(12) -0.0391(13) -0.0638(14)
O12 0.0701(13) 0.0977(16) 0.0719(13) 0.0153(12) -0.0395(11) -0.0297(12)
O13 0.0738(13) 0.0519(10) 0.0935(15) -0.0217(10) -0.0320(11) -0.0196(9)
O14 0.0689(13) 0.0574(11) 0.0864(15) -0.0231(10) -0.0175(11) 0.0002(10)
Cl2 0.0482(3) 0.0535(3) 0.0420(3) -0.0126(2) -0.0161(2) -0.0101(2)
O21 0.084(5) 0.084(4) 0.0343(17) -0.001(2) -0.017(2) -0.046(3)
O22 0.086(4) 0.130(8) 0.132(7) -0.061(6) -0.063(5) -0.017(3)
O23 0.105(5) 0.075(3) 0.054(3) 0.020(3) -0.009(3) -0.024(3)
O24 0.060(3) 0.064(2) 0.082(4) 0.003(2) 0.012(3) 0.001(2)
Cl3 0.0482(3) 0.0535(3) 0.0420(3) -0.0126(2) -0.0161(2) -0.0101(2)
O31 0.082(4) 0.134(5) 0.067(3) -0.059(4) 0.009(2) -0.047(4)
O32 0.052(2) 0.066(3) 0.096(4) -0.023(2) -0.036(2) -0.0089(19)
O33 0.067(4) 0.200(6) 0.081(3) -0.061(4) 0.021(2) -0.079(5)
O34 0.155(7) 0.0704(18) 0.133(7) -0.014(3) -0.068(5) 0.038(3)

loop_
_atom_type_symbol
_atom_type_description
_atom_type_scat_dispersion_real
_atom_type_scat_dispersion_imag
_atom_type_scat_source
C C 0.0033 0.0016 'International Tables Vol C Tables 4.2.6.8 and 6.1.1.4'
H H 0.0000 0.0000 'International Tables Vol C Tables 4.2.6.8 and 6.1.1.4'
N N 0.0061 0.0033 'International Tables Vol C Tables 4.2.6.8 and 6.1.1.4'
O O 0.0106 0.0060 'International Tables Vol C Tables 4.2.6.8 and 6.1.1.4'
Cl Cl 0.1484 0.1585 'International Tables Vol C Tables 4.2.6.8 and 6.1.1.4'
Mn Mn 0.3368 0.7283 'International Tables Vol C Tables 4.2.6.8 and 6.1.1.4'

loop_
_geom_angle_atom_site_label_1
_geom_angle_atom_site_label_2
_geom_angle_atom_site_label_3
_geom_angle
_geom_angle_site_symmetry_1
_geom_angle_site_symmetry_3
_geom_angle_publ_flag
N31 Mn1 N11 117.05(6) . . ?
N31 Mn1 N21 114.05(6) . . ?
N11 Mn1 N21 112.70(5) . . ?
N31 Mn1 N12 157.94(6) . . ?
N11 Mn1 N12 71.75(6) . . ?
N21 Mn1 N12 77.01(6) . . ?
N31 Mn1 N22 77.99(6) . . ?
N11 Mn1 N22 157.60(6) . . ?
N21 Mn1 N22 71.36(5) . . ?
N12 Mn1 N22 88.50(6) . . ?
N31 Mn1 N32 71.56(5) . . ?
N11 Mn1 N32 78.57(5) . . ?
N21 Mn1 N32 159.90(6) . . ?
N12 Mn1 N32 91.81(5) . . ?
N22 Mn1 N32 91.96(5) . . ?
N31 Mn1 N1 76.70(5) . . ?
N11 Mn1 N1 76.45(5) . . ?
N21 Mn1 N1 75.85(5) . . ?
N12 Mn1 N1 125.29(5) . . ?
N22 Mn1 N1 124.96(5) . . ?
N32 Mn1 N1 123.92(5) . . ?
C11 N1 C21 107.92(15) . . ?
C11 N1 C31 108.35(15) . . ?
C21 N1 C31 108.05(14) . . ?
C11 N1 Mn1 110.06(11) . . ?
C21 N1 Mn1 111.81(11) . . ?
C31 N1 Mn1 110.54(11) . . ?
C14 N11 C13 118.95(16) . . ?
C14 N11 Mn1 118.07(13) . . ?
C13 N11 Mn1 122.53(12) . . ?
C16 N12 C15 105.62(17) . . ?
C16 N12 Mn1 140.93(14) . . ?
C15 N12 Mn1 112.43(12) . . ?
C16 N13 C17 108.26(17) . . ?
C16 N13 H13 125.9 . . ?
C17 N13 H13 125.9 . . ?
N1 C11 C12 116.50(17) . . ?
N1 C11 H11A 108.2 . . ?
C12 C11 H11A 108.2 . . ?
N1 C11 H11B 108.2 . . ?
C12 C11 H11B 108.2 . . ?
H11A C11 H11B 107.3 . . ?
C13 C12 C11 115.63(17) . . ?
C13 C12 H12A 108.4 . . ?
C11 C12 H12A 108.4 . . ?
C13 C12 H12B 108.4 . . ?
C11 C12 H12B 108.4 . . ?
H12A C12 H12B 107.4 . . ?
N11 C13 C12 113.62(16) . . ?
N11 C13 H13A 108.8 . . ?
C12 C13 H13A 108.8 . . ?
N11 C13 H13B 108.8 . . ?
C12 C13 H13B 108.8 . . ?
H13A C13 H13B 107.7 . . ?
N11 C14 C15 118.91(17) . . ?
N11 C14 H14 120.5 . . ?
C15 C14 H14 120.5 . . ?
C17 C15 N12 109.91(18) . . ?
C17 C15 C14 131.84(18) . . ?
N12 C15 C14 118.25(16) . . ?
N12 C16 N13 111.26(19) . . ?
N12 C16 H16 124.4 . . ?
N13 C16 H16 124.4 . . ?
C15 C17 N13 104.95(17) . . ?
C15 C17 C18 132.7(2) . . ?
N13 C17 C18 122.4(2) . . ?
C17 C18 H18A 109.5 . . ?
C17 C18 H18B 109.5 . . ?
H18A C18 H18B 109.5 . . ?
C17 C18 H18C 109.5 . . ?
H18A C18 H18C 109.5 . . ?
H18B C18 H18C 109.5 . . ?
C24 N21 C23 118.85(16) . . ?
C24 N21 Mn1 118.18(12) . . ?
C23 N21 Mn1 122.53(12) . . ?
C26 N22 C25 105.18(16) . . ?
C26 N22 Mn1 141.11(14) . . ?
C25 N22 Mn1 112.54(11) . . ?
C26 N23 C27 108.35(16) . . ?
C26 N23 H23 125.8 . . ?
C27 N23 H23 125.8 . . ?
N1 C21 C22 117.02(16) . . ?
N1 C21 H21A 108.0 . . ?
C22 C21 H21A 108.0 . . ?
N1 C21 H21B 108.0 . . ?
C22 C21 H21B 108.0 . . ?
H21A C21 H21B 107.3 . . ?
C23 C22 C21 115.23(16) . . ?
C23 C22 H22A 108.5 . . ?
C21 C22 H22A 108.5 . . ?
C23 C22 H22B 108.5 . . ?
C21 C22 H22B 108.5 . . ?
H22A C22 H22B 107.5 . . ?
N21 C23 C22 112.28(17) . . ?
N21 C23 H23A 109.1 . . ?
C22 C23 H23A 109.1 . . ?
N21 C23 H23B 109.1 . . ?
C22 C23 H23B 109.1 . . ?
H23A C23 H23B 107.9 . . ?
N21 C24 C25 118.71(17) . . ?
N21 C24 H24 120.6 . . ?
C25 C24 H24 120.6 . . ?
C27 C25 N22 110.34(17) . . ?
C27 C25 C24 131.33(17) . . ?
N22 C25 C24 118.30(16) . . ?
N22 C26 N23 111.47(18) . . ?
N22 C26 H26 124.3 . . ?
N23 C26 H26 124.3 . . ?
C25 C27 N23 104.66(17) . . ?
C25 C27 C28 132.5(2) . . ?
N23 C27 C28 122.76(19) . . ?
C27 C28 H28A 109.5 . . ?
C27 C28 H28B 109.5 . . ?
H28A C28 H28B 109.5 . . ?
C27 C28 H28C 109.5 . . ?
H28A C28 H28C 109.5 . . ?
H28B C28 H28C 109.5 . . ?
C34 N31 C33 118.15(16) . . ?
C34 N31 Mn1 118.40(12) . . ?
C33 N31 Mn1 123.11(12) . . ?
C36 N32 C35 105.10(16) . . ?
C36 N32 Mn1 142.58(13) . . ?
C35 N32 Mn1 111.78(11) . . ?
C36 N33 C37 108.16(16) . . ?
C36 N33 H33 125.9 . . ?
C37 N33 H33 125.9 . . ?
N1 C31 C32 117.65(16) . . ?
N1 C31 H31A 107.9 . . ?
C32 C31 H31A 107.9 . . ?
N1 C31 H31B 107.9 . . ?
C32 C31 H31B 107.9 . . ?
H31A C31 H31B 107.2 . . ?
C31 C32 C33 114.74(17) . . ?
C31 C32 H32A 108.6 . . ?
C33 C32 H32A 108.6 . . ?
C31 C32 H32B 108.6 . . ?
C33 C32 H32B 108.6 . . ?
H32A C32 H32B 107.6 . . ?
N31 C33 C32 111.92(16) . . ?
N31 C33 H33A 109.2 . . ?
C32 C33 H33A 109.2 . . ?
N31 C33 H33B 109.2 . . ?
C32 C33 H33B 109.2 . . ?
H33A C33 H33B 107.9 . . ?
N31 C34 C35 119.14(17) . . ?
N31 C34 H34 120.4 . . ?
C35 C34 H34 120.4 . . ?
C37 C35 N32 110.40(17) . . ?
C37 C35 C34 130.83(17) . . ?
N32 C35 C34 118.77(16) . . ?
N32 C36 N33 111.66(18) . . ?
N32 C36 H36 124.2 . . ?
N33 C36 H36 124.2 . . ?
N33 C37 C35 104.68(17) . . ?
N33 C37 C38 123.04(19) . . ?
C35 C37 C38 132.3(2) . . ?
C37 C38 H38A 109.5 . . ?
C37 C38 H38B 109.5 . . ?
H38A C38 H38B 109.5 . . ?
C37 C38 H38C 109.5 . . ?
H38A C38 H38C 109.5 . . ?
H38B C38 H38C 109.5 . . ?
O11 Cl1 O14 111.07(15) . . ?
O11 Cl1 O13 110.74(14) . . ?
O14 Cl1 O13 108.51(13) . . ?
O11 Cl1 O12 109.67(13) . . ?
O14 Cl1 O12 109.49(14) . . ?
O13 Cl1 O12 107.26(13) . . ?
O22 Cl2 O21 111.3(6) . . ?
O22 Cl2 O24 109.1(6) . . ?
O21 Cl2 O24 112.1(5) . . ?
O22 Cl2 O23 112.5(6) . . ?
O21 Cl2 O23 107.8(5) . . ?
O24 Cl2 O23 103.9(4) . . ?

loop_
_geom_bond_atom_site_label_1
_geom_bond_atom_site_label_2
_geom_bond_distance
_geom_bond_site_symmetry_2
_geom_bond_publ_flag
Mn1 N31 2.3001(15) . ?
Mn1 N11 2.3026(15) . ?
Mn1 N21 2.3145(15) . ?
Mn1 N12 2.3471(16) . ?
Mn1 N22 2.3517(16) . ?
Mn1 N32 2.3767(15) . ?
Mn1 N1 2.5176(15) . ?
N1 C11 1.490(2) . ?
N1 C21 1.492(2) . ?
N1 C31 1.492(2) . ?
N11 C14 1.272(2) . ?
N11 C13 1.464(2) . ?
N12 C16 1.307(3) . ?
N12 C15 1.388(2) . ?
N13 C16 1.353(3) . ?
N13 C17 1.370(3) . ?
N13 H13 0.8700 . ?
C11 C12 1.524(3) . ?
C11 H11A 0.9800 . ?
C11 H11B 0.9800 . ?
C12 C13 1.515(3) . ?
C12 H12A 0.9800 . ?
C12 H12B 0.9800 . ?
C13 H13A 0.9800 . ?
C13 H13B 0.9800 . ?
C14 C15 1.447(3) . ?
C14 H14 0.9400 . ?
C15 C17 1.369(3) . ?
C16 H16 0.9400 . ?
C17 C18 1.488(3) . ?
C18 H18A 0.9700 . ?
C18 H18B 0.9700 . ?
C18 H18C 0.9700 . ?
N21 C24 1.271(2) . ?
N21 C23 1.466(2) . ?
N22 C26 1.311(2) . ?
N22 C25 1.387(2) . ?
N23 C26 1.351(3) . ?
N23 C27 1.371(3) . ?
N23 H23 0.8700 . ?
C21 C22 1.524(3) . ?
C21 H21A 0.9800 . ?
C21 H21B 0.9800 . ?
C22 C23 1.515(3) . ?
C22 H22A 0.9800 . ?
C22 H22B 0.9800 . ?
C23 H23A 0.9800 . ?
C23 H23B 0.9800 . ?
C24 C25 1.446(3) . ?
C24 H24 0.9400 . ?
C25 C27 1.370(3) . ?
C26 H26 0.9400 . ?
C27 C28 1.494(3) . ?
C28 H28A 0.9700 . ?
C28 H28B 0.9700 . ?
C28 H28C 0.9700 . ?
N31 C34 1.272(2) . ?
N31 C33 1.466(2) . ?
N32 C36 1.310(2) . ?
N32 C35 1.384(2) . ?
N33 C36 1.353(3) . ?
N33 C37 1.368(3) . ?
N33 H33 0.8700 . ?
C31 C32 1.519(3) . ?
C31 H31A 0.9800 . ?
C31 H31B 0.9800 . ?
C32 C33 1.522(3) . ?
C32 H32A 0.9800 . ?
C32 H32B 0.9800 . ?
C33 H33A 0.9800 . ?
C33 H33B 0.9800 . ?
C34 C35 1.446(3) . ?
C34 H34 0.9400 . ?
C35 C37 1.374(3) . ?
C36 H36 0.9400 . ?
C37 C38 1.491(3) . ?
C38 H38A 0.9700 . ?
C38 H38B 0.9700 . ?
C38 H38C 0.9700 . ?
Cl1 O11 1.416(2) . ?
Cl1 O14 1.430(2) . ?
Cl1 O13 1.4323(18) . ?
Cl1 O12 1.4409(19) . ?
Cl2 O22 1.402(6) . ?
Cl2 O21 1.402(5) . ?
Cl2 O24 1.417(5) . ?
Cl2 O23 1.467(5) . ?

loop_
_geom_hbond_atom_site_label_D
_geom_hbond_atom_site_label_H
_geom_hbond_atom_site_label_A
_geom_hbond_distance_DH
_geom_hbond_distance_HA
_geom_hbond_distance_DA
_geom_hbond_angle_DHA
_geom_hbond_site_symmetry_A
N13 H13 O24 0.87 2.22 3.045(7) 158.7 2_566
N13 H13 O33 0.87 2.34 2.918(10) 123.9 2_566
N23 H23 O32 0.87 2.04 2.852(9) 154.7 2_666
N23 H23 O22 0.87 2.09 2.854(12) 146.7 2_666
N33 H33 O13 0.87 2.05 2.924(3) 176.2 2_576

loop_
_geom_torsion_atom_site_label_1
_geom_torsion_atom_site_label_2
_geom_torsion_atom_site_label_3
_geom_torsion_atom_site_label_4
_geom_torsion
_geom_torsion_site_symmetry_1
_geom_torsion_site_symmetry_2
_geom_torsion_site_symmetry_3
_geom_torsion_site_symmetry_4
_geom_torsion_publ_flag
N31 Mn1 N1 C11 -69.88(12) . . . . ?
N11 Mn1 N1 C11 52.65(12) . . . . ?
N21 Mn1 N1 C11 170.69(13) . . . . ?
N12 Mn1 N1 C11 108.23(12) . . . . ?
N22 Mn1 N1 C11 -134.65(12) . . . . ?
N32 Mn1 N1 C11 -13.28(14) . . . . ?
N31 Mn1 N1 C21 170.19(12) . . . . ?
N11 Mn1 N1 C21 -67.28(12) . . . . ?
N21 Mn1 N1 C21 50.76(11) . . . . ?
N12 Mn1 N1 C21 -11.70(14) . . . . ?
N22 Mn1 N1 C21 105.42(12) . . . . ?
N32 Mn1 N1 C21 -133.21(11) . . . . ?
N31 Mn1 N1 C31 49.78(12) . . . . ?
N11 Mn1 N1 C31 172.31(13) . . . . ?
N21 Mn1 N1 C31 -69.66(12) . . . . ?
N12 Mn1 N1 C31 -132.11(12) . . . . ?
N22 Mn1 N1 C31 -15.00(14) . . . . ?
N32 Mn1 N1 C31 106.37(12) . . . . ?
N31 Mn1 N11 C14 -160.67(13) . . . . ?
N21 Mn1 N11 C14 64.12(15) . . . . ?
N12 Mn1 N11 C14 -2.64(13) . . . . ?
N22 Mn1 N11 C14 -31.9(2) . . . . ?
N32 Mn1 N11 C14 -98.42(14) . . . . ?
N1 Mn1 N11 C14 132.21(15) . . . . ?
N31 Mn1 N11 C13 11.58(16) . . . . ?
N21 Mn1 N11 C13 -123.62(14) . . . . ?
N12 Mn1 N11 C13 169.61(15) . . . . ?
N22 Mn1 N11 C13 140.32(16) . . . . ?
N32 Mn1 N11 C13 73.83(14) . . . . ?
N1 Mn1 N11 C13 -55.54(14) . . . . ?
N31 Mn1 N12 C16 -70.6(3) . . . . ?
N11 Mn1 N12 C16 172.0(2) . . . . ?
N21 Mn1 N12 C16 52.4(2) . . . . ?
N22 Mn1 N12 C16 -18.8(2) . . . . ?
N32 Mn1 N12 C16 -110.7(2) . . . . ?
N1 Mn1 N12 C16 114.3(2) . . . . ?
N31 Mn1 N12 C15 123.39(16) . . . . ?
N11 Mn1 N12 C15 5.91(12) . . . . ?
N21 Mn1 N12 C15 -113.63(13) . . . . ?
N22 Mn1 N12 C15 175.16(12) . . . . ?
N32 Mn1 N12 C15 83.25(12) . . . . ?
N1 Mn1 N12 C15 -51.70(14) . . . . ?
C21 N1 C11 C12 51.6(2) . . . . ?
C31 N1 C11 C12 168.39(17) . . . . ?
Mn1 N1 C11 C12 -70.63(18) . . . . ?
N1 C11 C12 C13 67.6(2) . . . . ?
C14 N11 C13 C12 -121.2(2) . . . . ?
Mn1 N11 C13 C12 66.6(2) . . . . ?
C11 C12 C13 N11 -58.1(2) . . . . ?
C13 N11 C14 C15 -173.65(16) . . . . ?
Mn1 N11 C14 C15 -1.1(2) . . . . ?
C16 N12 C15 C17 0.4(2) . . . . ?
Mn1 N12 C15 C17 171.32(12) . . . . ?
C16 N12 C15 C14 -179.77(17) . . . . ?
Mn1 N12 C15 C14 -8.8(2) . . . . ?
N11 C14 C15 C17 -173.18(19) . . . . ?
N11 C14 C15 N12 7.0(3) . . . . ?
C15 N12 C16 N13 -0.5(2) . . . . ?
Mn1 N12 C16 N13 -167.16(15) . . . . ?
C17 N13 C16 N12 0.5(2) . . . . ?
N12 C15 C17 N13 -0.1(2) . . . . ?
C14 C15 C17 N13 -179.91(19) . . . . ?
N12 C15 C17 C18 -179.0(2) . . . . ?
C14 C15 C17 C18 1.2(4) . . . . ?
C16 N13 C17 C15 -0.2(2) . . . . ?
C16 N13 C17 C18 178.8(2) . . . . ?
N31 Mn1 N21 C24 63.19(15) . . . . ?
N11 Mn1 N21 C24 -160.22(14) . . . . ?
N12 Mn1 N21 C24 -96.63(15) . . . . ?
N22 Mn1 N21 C24 -3.79(14) . . . . ?
N32 Mn1 N21 C24 -39.0(2) . . . . ?
N1 Mn1 N21 C24 131.33(15) . . . . ?
N31 Mn1 N21 C23 -124.48(14) . . . . ?
N11 Mn1 N21 C23 12.11(16) . . . . ?
N12 Mn1 N21 C23 75.70(15) . . . . ?
N22 Mn1 N21 C23 168.54(16) . . . . ?
N32 Mn1 N21 C23 133.29(17) . . . . ?
N1 Mn1 N21 C23 -56.34(14) . . . . ?
N31 Mn1 N22 C26 51.8(2) . . . . ?
N11 Mn1 N22 C26 -83.0(3) . . . . ?
N21 Mn1 N22 C26 172.6(2) . . . . ?
N12 Mn1 N22 C26 -110.6(2) . . . . ?
N32 Mn1 N22 C26 -18.9(2) . . . . ?
N1 Mn1 N22 C26 116.0(2) . . . . ?
N31 Mn1 N22 C25 -113.23(13) . . . . ?
N11 Mn1 N22 C25 112.01(16) . . . . ?
N21 Mn1 N22 C25 7.53(12) . . . . ?
N12 Mn1 N22 C25 84.32(13) . . . . ?
N32 Mn1 N22 C25 176.08(12) . . . . ?
N1 Mn1 N22 C25 -49.06(14) . . . . ?
C11 N1 C21 C22 170.66(17) . . . . ?
C31 N1 C21 C22 53.7(2) . . . . ?
Mn1 N1 C21 C22 -68.17(19) . . . . ?
N1 C21 C22 C23 67.1(2) . . . . ?
C24 N21 C23 C22 -117.9(2) . . . . ?
Mn1 N21 C23 C22 69.8(2) . . . . ?
C21 C22 C23 N21 -60.6(2) . . . . ?
C23 N21 C24 C25 -173.24(17) . . . . ?
Mn1 N21 C24 C25 -0.6(2) . . . . ?
C26 N22 C25 C27 0.4(2) . . . . ?
Mn1 N22 C25 C27 170.77(13) . . . . ?
C26 N22 C25 C24 178.73(17) . . . . ?
Mn1 N22 C25 C24 -10.9(2) . . . . ?
N21 C24 C25 C27 -174.0(2) . . . . ?
N21 C24 C25 N22 8.2(3) . . . . ?
C25 N22 C26 N23 -0.5(2) . . . . ?
Mn1 N22 C26 N23 -166.16(15) . . . . ?
C27 N23 C26 N22 0.3(2) . . . . ?
N22 C25 C27 N23 -0.2(2) . . . . ?
C24 C25 C27 N23 -178.24(19) . . . . ?
N22 C25 C27 C28 -177.7(2) . . . . ?
C24 C25 C27 C28 4.3(4) . . . . ?
C26 N23 C27 C25 0.0(2) . . . . ?
C26 N23 C27 C28 177.8(2) . . . . ?
N11 Mn1 N31 C34 64.24(15) . . . . ?
N21 Mn1 N31 C34 -161.14(13) . . . . ?
N12 Mn1 N31 C34 -44.7(2) . . . . ?
N22 Mn1 N31 C34 -98.07(15) . . . . ?
N32 Mn1 N31 C34 -1.88(14) . . . . ?
N1 Mn1 N31 C34 131.22(15) . . . . ?
N11 Mn1 N31 C33 -122.53(14) . . . . ?
N21 Mn1 N31 C33 12.09(16) . . . . ?
N12 Mn1 N31 C33 128.56(17) . . . . ?
N22 Mn1 N31 C33 75.16(15) . . . . ?
N32 Mn1 N31 C33 171.35(16) . . . . ?
N1 Mn1 N31 C33 -55.55(14) . . . . ?
N31 Mn1 N32 C36 174.2(2) . . . . ?
N11 Mn1 N32 C36 50.4(2) . . . . ?
N21 Mn1 N32 C36 -76.0(3) . . . . ?
N12 Mn1 N32 C36 -20.6(2) . . . . ?
N22 Mn1 N32 C36 -109.2(2) . . . . ?
N1 Mn1 N32 C36 115.3(2) . . . . ?
N31 Mn1 N32 C35 4.42(12) . . . . ?
N11 Mn1 N32 C35 -119.40(13) . . . . ?
N21 Mn1 N32 C35 114.24(17) . . . . ?
N12 Mn1 N32 C35 169.63(12) . . . . ?
N22 Mn1 N32 C35 81.06(12) . . . . ?
N1 Mn1 N32 C35 -54.49(14) . . . . ?
C11 N1 C31 C32 51.8(2) . . . . ?
C21 N1 C31 C32 168.49(17) . . . . ?
Mn1 N1 C31 C32 -68.88(19) . . . . ?
N1 C31 C32 C33 69.2(2) . . . . ?
C34 N31 C33 C32 -117.9(2) . . . . ?
Mn1 N31 C33 C32 68.8(2) . . . . ?
C31 C32 C33 N31 -60.7(2) . . . . ?
C33 N31 C34 C35 -174.58(17) . . . . ?
Mn1 N31 C34 C35 -1.0(2) . . . . ?
C36 N32 C35 C37 0.4(2) . . . . ?
Mn1 N32 C35 C37 173.98(12) . . . . ?
C36 N32 C35 C34 179.70(17) . . . . ?
Mn1 N32 C35 C34 -6.7(2) . . . . ?
N31 C34 C35 C37 -175.35(19) . . . . ?
N31 C34 C35 N32 5.5(3) . . . . ?
C35 N32 C36 N33 -0.3(2) . . . . ?
Mn1 N32 C36 N33 -170.49(15) . . . . ?
C37 N33 C36 N32 0.1(2) . . . . ?
C36 N33 C37 C35 0.1(2) . . . . ?
C36 N33 C37 C38 178.9(2) . . . . ?
N32 C35 C37 N33 -0.3(2) . . . . ?
C34 C35 C37 N33 -179.50(19) . . . . ?
N32 C35 C37 C38 -179.0(2) . . . . ?
C34 C35 C37 C38 1.9(4) . . . . ?
